data_4507860
loop_
_publ_author_name
'Sahu, Jhasaketan'
'Ahmad, Musheer'
'Bharadwaj, Parimal K.'

_publ_section_title
;
 Structural Diversity and Luminescence Properties of Coordination Polymers
 Built With a Rigid Linear Dicarboxylate and Zn(II)/Pb(II) Ion
;
_journal_issue 6
_journal_name_full 'Crystal Growth &amp; Design'
_journal_page_first 2618
_journal_paper_doi 10.1021/cg400376g
_journal_volume 13
_journal_year 2013
_chemical_formula_moiety 'C70 H58 O19 Pb4'
_chemical_formula_sum 'C70 H58 O19 Pb4'
_chemical_formula_weight 2031.92
_chemical_name_systematic
;
 ?
;
_space_group_IT_number 15
_symmetry_cell_setting monoclinic
_symmetry_space_group_name_Hall '-C 2yc'
_symmetry_space_group_name_H-M 'C 1 2/c 1'
_atom_sites_solution_hydrogens geom
_atom_sites_solution_primary direct
_atom_sites_solution_secondary difmap
_audit_creation_method SHELXL-97
_cell_angle_alpha 90.000
_cell_angle_beta 118.408(5)
_cell_angle_gamma 90.000
_cell_formula_units_Z 4
_cell_length_a 40.205(5)
_cell_length_b 6.984(7)
_cell_length_c 26.098(5)
_cell_measurement_reflns_used 999
_cell_measurement_temperature 100(2)
_cell_measurement_theta_max 25.50
_cell_measurement_theta_min 2.14
_cell_volume 6446(7)
_computing_structure_refinement 'SHELXL-97 (Sheldrick, 1997)'
_diffrn_ambient_temperature 100(2)
_diffrn_measured_fraction_theta_full 1.000
_diffrn_measured_fraction_theta_max 1.000
_diffrn_radiation_monochromator graphite
_diffrn_radiation_source 'fine-focus sealed tube'
_diffrn_radiation_type MoK\a
_diffrn_radiation_wavelength 0.71073
_diffrn_reflns_av_R_equivalents 0.0269
_diffrn_reflns_av_sigmaI/netI 0.0251
_diffrn_reflns_limit_h_max 45
_diffrn_reflns_limit_h_min -48
_diffrn_reflns_limit_k_max 8
_diffrn_reflns_limit_k_min -8
_diffrn_reflns_limit_l_max 31
_diffrn_reflns_limit_l_min -25
_diffrn_reflns_number 22245
_diffrn_reflns_theta_full 25.50
_diffrn_reflns_theta_max 25.50
_diffrn_reflns_theta_min 2.14
_exptl_absorpt_coefficient_mu 10.491
_exptl_absorpt_correction_T_max 0.284
_exptl_absorpt_correction_T_min 0.187
_exptl_absorpt_correction_type empirical
_exptl_absorpt_process_details sadabs
_exptl_crystal_colour colorless
_exptl_crystal_density_diffrn 2.094
_exptl_crystal_density_method 'not measured'
_exptl_crystal_description block
_exptl_crystal_F_000 3832
_exptl_crystal_size_max 0.17
_exptl_crystal_size_mid 0.14
_exptl_crystal_size_min 0.12
_refine_diff_density_max 1.689
_refine_diff_density_min -1.047
_refine_diff_density_rms 0.144
_refine_ls_extinction_method none
_refine_ls_goodness_of_fit_ref 1.042
_refine_ls_hydrogen_treatment mixed
_refine_ls_matrix_type full
_refine_ls_number_parameters 415
_refine_ls_number_reflns 6013
_refine_ls_number_restraints 4
_refine_ls_restrained_S_all 1.046
_refine_ls_R_factor_all 0.0290
_refine_ls_R_factor_gt 0.0244
_refine_ls_shift/su_max 0.006
_refine_ls_shift/su_mean 0.000
_refine_ls_structure_factor_coef Fsqd
_refine_ls_weighting_details 'calc w=1/[\s^2^(Fo^2^)+(0.0275P)^2^+62.8118P] where P=(Fo^2^+2Fc^2^)/3'
_refine_ls_weighting_scheme calc
_refine_ls_wR_factor_gt 0.0582
_refine_ls_wR_factor_ref 0.0599
_reflns_number_gt 5451
_reflns_number_total 6013
_reflns_threshold_expression >2sigma(I)
_cod_data_source_file cg400376g_si_002.cif
_cod_data_source_block Complex5
_cod_original_cell_volume 6446(5)
_cod_original_sg_symbol_H-M C2/c
_cod_database_code 4507860

loop_
_symmetry_equiv_pos_as_xyz
'x, y, z'
'-x, y, -z+1/2'
'x+1/2, y+1/2, z'
'-x+1/2, y+1/2, -z+1/2'
'-x, -y, -z'
'x, -y, z-1/2'
'-x+1/2, -y+1/2, -z'
'x+1/2, -y+1/2, z-1/2'

loop_
_atom_site_label
_atom_site_type_symbol
_atom_site_fract_x
_atom_site_fract_y
_atom_site_fract_z
_atom_site_U_iso_or_equiv
_atom_site_adp_type
_atom_site_occupancy
_atom_site_symmetry_multiplicity
_atom_site_calc_flag
_atom_site_refinement_flags
Pb1 Pb -0.024367(5) 0.35314(3) 0.792144(8) 0.01269(6) Uani 1 1 d .
Pb2 Pb -0.041587(5) -0.05130(3) 0.678701(8) 0.01481(6) Uani 1 1 d .
O1 O 0.04529(9) 0.2910(5) 0.87367(15) 0.0160(7) Uani 1 1 d .
O2 O 0.03583(9) 0.5149(5) 0.80807(14) 0.0136(7) Uani 1 1 d .
O3 O -0.01753(9) 0.0330(5) 0.84175(15) 0.0157(7) Uani 1 1 d .
O4 O -0.03512(9) -0.2077(5) 0.77809(15) 0.0148(7) Uani 1 1 d .
O5 O -0.11309(9) 0.0379(5) 0.62170(16) 0.0194(8) Uani 1 1 d .
O6 O -0.08157(9) 0.1427(5) 0.71266(15) 0.0179(8) Uani 1 1 d .
O7 O 0.0000 0.1581(7) 0.7500 0.0123(9) Uani 1 2 d S
O8 O 0.0822(7) -0.047(3) 0.9824(6) 0.358(16) Uani 1 1 d D
C1 C 0.05739(13) 0.4242(7) 0.8545(2) 0.0125(10) Uani 1 1 d .
C2 C 0.09813(13) 0.4831(7) 0.8862(2) 0.0119(10) Uani 1 1 d .
C3 C 0.11308(13) 0.5869(7) 0.8567(2) 0.0128(10) Uani 1 1 d .
H3 H 0.0977 0.6197 0.8179 0.015 Uiso 1 1 calc R
C4 C 0.15085(13) 0.6427(7) 0.8844(2) 0.0127(10) Uani 1 1 d .
H4 H 0.1609 0.7068 0.8637 0.015 Uiso 1 1 calc R
C5 C 0.17362(13) 0.6020(7) 0.9435(2) 0.0139(10) Uani 1 1 d .
C6 C 0.15868(14) 0.4941(8) 0.9728(2) 0.0191(11) Uani 1 1 d .
H6 H 0.1739 0.4628 1.0118 0.023 Uiso 1 1 calc R
C7 C 0.12151(14) 0.4335(7) 0.9445(2) 0.0174(11) Uani 1 1 d .
H7 H 0.1120 0.3596 0.9642 0.021 Uiso 1 1 calc R
C8 C 0.21300(13) 0.6778(7) 0.9737(2) 0.0143(10) Uani 1 1 d .
C9 C 0.23995(13) 0.6070(7) 0.9593(2) 0.0157(10) Uani 1 1 d .
H9 H 0.2330 0.5104 0.9316 0.019 Uiso 1 1 calc R
C10 C 0.27695(13) 0.6755(7) 0.9849(2) 0.0154(10) Uani 1 1 d .
C11 C -0.04031(13) -0.1019(7) 0.8129(2) 0.0136(10) Uani 1 1 d .
C12 C -0.07394(13) -0.1346(7) 0.8218(2) 0.0140(10) Uani 1 1 d .
C13 C -0.08181(14) -0.0101(7) 0.8562(2) 0.0184(11) Uani 1 1 d .
H13 H -0.0655 0.0913 0.8749 0.022 Uiso 1 1 calc R
C14 C -0.11360(14) -0.0352(8) 0.8630(2) 0.0187(11) Uani 1 1 d .
H14 H -0.1186 0.0502 0.8858 0.022 Uiso 1 1 calc R
C15 C -0.13830(13) -0.1881(7) 0.8359(2) 0.0132(10) Uani 1 1 d .
C16 C -0.13013(13) -0.3109(7) 0.8017(2) 0.0176(11) Uani 1 1 d .
H16 H -0.1462 -0.4135 0.7833 0.021 Uiso 1 1 calc R
C17 C -0.09848(13) -0.2844(7) 0.7943(2) 0.0163(10) Uani 1 1 d .
H17 H -0.0938 -0.3678 0.7707 0.020 Uiso 1 1 calc R
C18 C -0.17337(13) -0.2128(7) 0.8413(2) 0.0133(10) Uani 1 1 d .
C19 C -0.19986(13) -0.0657(7) 0.8226(2) 0.0154(10) Uani 1 1 d .
H19 H -0.1939 0.0484 0.8105 0.018 Uiso 1 1 calc R
C20 C -0.23473(13) -0.0805(7) 0.8213(2) 0.0131(10) Uani 1 1 d .
C21 C -0.24336(12) -0.2525(7) 0.83945(19) 0.0120(9) Uani 1 1 d .
C22 C -0.21613(13) -0.3983(7) 0.8611(2) 0.0134(10) Uani 1 1 d .
H22 H -0.2216 -0.5095 0.8752 0.016 Uiso 1 1 calc R
C23 C -0.18119(13) -0.3836(7) 0.8623(2) 0.0129(10) Uani 1 1 d .
C24 C -0.26079(14) 0.0903(7) 0.8020(2) 0.0187(11) Uani 1 1 d .
H24A H -0.2836 0.0591 0.8033 0.028 Uiso 1 1 calc R
H24B H -0.2668 0.1242 0.7629 0.028 Uiso 1 1 calc R
H24C H -0.2486 0.1963 0.8275 0.028 Uiso 1 1 calc R
C25 C -0.15293(14) -0.5443(8) 0.8869(2) 0.0204(11) Uani 1 1 d .
H25A H -0.1305 -0.5111 0.8845 0.031 Uiso 1 1 calc R
H25B H -0.1637 -0.6590 0.8649 0.031 Uiso 1 1 calc R
H25C H -0.1466 -0.5654 0.9268 0.031 Uiso 1 1 calc R
C26 C -0.11277(14) 0.1075(7) 0.6659(2) 0.0157(10) Uani 1 1 d .
C27 C -0.14940(13) 0.1481(7) 0.6656(2) 0.0132(10) Uani 1 1 d .
C28 C -0.15076(13) 0.2133(7) 0.7149(2) 0.0139(10) Uani 1 1 d .
H28 H -0.1285 0.2350 0.7493 0.017 Uiso 1 1 calc R
C29 C -0.18540(13) 0.2459(7) 0.7127(2) 0.0141(10) Uani 1 1 d .
H29 H -0.1860 0.2919 0.7458 0.017 Uiso 1 1 calc R
C30 C -0.21937(13) 0.2116(7) 0.6626(2) 0.0120(10) Uani 1 1 d .
C31 C -0.21779(13) 0.1426(7) 0.6131(2) 0.0135(10) Uani 1 1 d .
H31 H -0.2400 0.1166 0.5791 0.016 Uiso 1 1 calc R
C32 C -0.18309(13) 0.1135(7) 0.6152(2) 0.0143(10) Uani 1 1 d .
H32 H -0.1824 0.0697 0.5821 0.017 Uiso 1 1 calc R
C33 C 0.30523(14) 0.5856(7) 0.9698(2) 0.0183(11) Uani 1 1 d .
H1A1 H 0.2930 0.4886 0.9407 0.028 Uiso 1 1 calc R
H1A2 H 0.3253 0.5291 1.0040 0.028 Uiso 1 1 calc R
H1A3 H 0.3154 0.6821 0.9549 0.028 Uiso 1 1 calc R
C34 C 0.0652(6) -0.209(3) 0.9789(9) 0.227(11) Uiso 1 1 d D
H2A1 H 0.0569 -0.2031 1.0082 0.273 Uiso 1 1 calc R
H2A2 H 0.0849 -0.3060 0.9923 0.273 Uiso 1 1 calc R
C35 C 0.0323(6) -0.293(3) 0.9252(7) 1.01(8) Uani 1 1 d D
H3A1 H 0.0375 -0.4245 0.9209 1.519 Uiso 1 1 calc R
H3A2 H 0.0287 -0.2220 0.8915 1.519 Uiso 1 1 calc R
H3A3 H 0.0098 -0.2856 0.9292 1.519 Uiso 1 1 calc R
O1W O 0.0165(3) 0.091(2) 0.9655(4) 0.161(5) Uani 1 1 d .
O2W O 0.0014(8) -0.527(2) 0.954(2) 0.63(4) Uani 1 1 d .

loop_
_atom_site_aniso_label
_atom_site_aniso_U_11
_atom_site_aniso_U_22
_atom_site_aniso_U_33
_atom_site_aniso_U_23
_atom_site_aniso_U_13
_atom_site_aniso_U_12
Pb1 0.00784(9) 0.01343(10) 0.01855(10) -0.00097(7) 0.00771(7) -0.00056(7)
Pb2 0.00772(9) 0.01410(10) 0.02167(11) -0.00355(8) 0.00623(8) -0.00076(7)
O1 0.0107(16) 0.0172(18) 0.0183(17) -0.0011(15) 0.0054(14) -0.0048(14)
O2 0.0091(15) 0.0117(17) 0.0172(17) 0.0026(14) 0.0038(14) -0.0003(13)
O3 0.0118(16) 0.0143(18) 0.0238(19) -0.0050(15) 0.0109(15) -0.0063(14)
O4 0.0150(16) 0.0134(17) 0.0225(18) -0.0018(14) 0.0142(15) -0.0005(14)
O5 0.0131(17) 0.0208(19) 0.029(2) -0.0062(16) 0.0139(16) 0.0002(15)
O6 0.0080(16) 0.0175(18) 0.0258(19) 0.0009(16) 0.0061(15) 0.0003(14)
O7 0.007(2) 0.012(2) 0.018(2) 0.000 0.0066(19) 0.000
O8 0.48(3) 0.31(2) 0.098(9) 0.053(12) -0.015(13) -0.22(2)
C1 0.011(2) 0.009(2) 0.020(3) 0.002(2) 0.010(2) 0.0026(18)
C2 0.010(2) 0.010(2) 0.013(2) -0.0048(19) 0.0033(19) -0.0017(18)
C3 0.011(2) 0.013(2) 0.010(2) -0.0004(19) 0.0010(19) -0.0020(18)
C4 0.012(2) 0.012(2) 0.014(2) 0.0017(19) 0.006(2) -0.0027(19)
C5 0.008(2) 0.014(2) 0.015(2) 0.0002(19) 0.001(2) -0.0008(18)
C6 0.017(2) 0.023(3) 0.011(2) 0.003(2) 0.002(2) -0.004(2)
C7 0.015(2) 0.021(3) 0.016(2) 0.005(2) 0.007(2) -0.003(2)
C8 0.012(2) 0.016(3) 0.012(2) 0.003(2) 0.003(2) -0.0018(19)
C9 0.014(2) 0.017(3) 0.011(2) 0.0001(19) 0.002(2) -0.002(2)
C10 0.013(2) 0.015(2) 0.016(2) 0.005(2) 0.005(2) 0.0005(19)
C11 0.010(2) 0.010(2) 0.019(2) 0.004(2) 0.006(2) 0.0034(18)
C12 0.012(2) 0.014(2) 0.018(2) 0.003(2) 0.009(2) 0.0004(19)
C13 0.016(2) 0.016(3) 0.026(3) -0.008(2) 0.013(2) -0.008(2)
C14 0.015(2) 0.019(3) 0.028(3) -0.008(2) 0.015(2) -0.002(2)
C15 0.011(2) 0.017(3) 0.012(2) 0.0005(19) 0.0059(19) -0.0011(19)
C16 0.012(2) 0.019(3) 0.024(3) -0.005(2) 0.010(2) -0.007(2)
C17 0.016(2) 0.015(3) 0.021(3) -0.004(2) 0.011(2) 0.001(2)
C18 0.010(2) 0.016(2) 0.014(2) -0.0022(19) 0.0055(19) -0.0005(19)
C19 0.013(2) 0.018(3) 0.015(2) -0.003(2) 0.006(2) -0.007(2)
C20 0.013(2) 0.016(2) 0.010(2) 0.0009(19) 0.0047(19) 0.0028(19)
C21 0.008(2) 0.019(3) 0.009(2) -0.001(2) 0.0047(18) -0.0004(19)
C22 0.016(2) 0.015(2) 0.014(2) -0.0011(19) 0.011(2) -0.0025(19)
C23 0.008(2) 0.013(2) 0.015(2) -0.0008(19) 0.0033(19) 0.0001(18)
C24 0.018(2) 0.013(2) 0.028(3) 0.003(2) 0.013(2) 0.001(2)
C25 0.015(2) 0.023(3) 0.027(3) 0.008(2) 0.014(2) 0.007(2)
C26 0.014(2) 0.008(2) 0.027(3) 0.004(2) 0.011(2) 0.0002(19)
C27 0.010(2) 0.009(2) 0.021(3) -0.001(2) 0.008(2) -0.0016(18)
C28 0.011(2) 0.013(2) 0.016(2) 0.001(2) 0.005(2) -0.0017(19)
C29 0.013(2) 0.016(2) 0.013(2) 0.000(2) 0.006(2) 0.001(2)
C30 0.012(2) 0.009(2) 0.019(2) 0.0016(19) 0.011(2) 0.0006(18)
C31 0.009(2) 0.014(2) 0.017(2) 0.000(2) 0.005(2) 0.0017(19)
C32 0.013(2) 0.013(2) 0.021(3) -0.002(2) 0.011(2) 0.0012(19)
C33 0.016(2) 0.017(3) 0.020(3) -0.003(2) 0.008(2) -0.005(2)
C35 1.32(11) 1.37(12) 0.042(9) 0.10(3) 0.07(3) 1.31(11)
O1W 0.110(7) 0.307(16) 0.065(5) -0.006(7) 0.042(5) -0.068(9)
O2W 0.51(4) 0.104(12) 1.65(12) -0.05(3) 0.83(6) -0.004(17)

loop_
_atom_type_symbol
_atom_type_description
_atom_type_scat_dispersion_real
_atom_type_scat_dispersion_imag
_atom_type_scat_source
C C 0.0033 0.0016 'International Tables Vol C Tables 4.2.6.8 and 6.1.1.4'
H H 0.0000 0.0000 'International Tables Vol C Tables 4.2.6.8 and 6.1.1.4'
O O 0.0106 0.0060 'International Tables Vol C Tables 4.2.6.8 and 6.1.1.4'
Pb Pb -3.3944 10.1111 'International Tables Vol C Tables 4.2.6.8 and 6.1.1.4'

loop_
_geom_angle_atom_site_label_1
_geom_angle_atom_site_label_2
_geom_angle_atom_site_label_3
_geom_angle
_geom_angle_site_symmetry_1
_geom_angle_site_symmetry_3
O7 Pb1 O2 75.19(11) . .
O7 Pb1 O3 75.42(12) . .
O2 Pb1 O3 116.70(10) . .
O7 Pb1 O1 75.58(8) . .
O2 Pb1 O1 50.92(11) . .
O3 Pb1 O1 67.98(10) . .
O7 Pb1 O2 71.97(11) . 2_556
O2 Pb1 O2 71.21(12) . 2_556
O3 Pb1 O2 142.89(11) . 2_556
O1 Pb1 O2 118.86(10) . 2_556
O7 Pb1 O6 72.71(9) . .
O2 Pb1 O6 140.82(11) . .
O3 Pb1 O6 75.90(11) . .
O1 Pb1 O6 136.63(11) . .
O2 Pb1 O6 77.90(11) 2_556 .
O7 Pb1 Pb1 37.31(10) . 2_556
O2 Pb1 Pb1 48.46(8) . 2_556
O3 Pb1 Pb1 110.89(8) . 2_556
O1 Pb1 Pb1 79.22(8) . 2_556
O2 Pb1 Pb1 44.73(7) 2_556 2_556
O6 Pb1 Pb1 92.49(8) . 2_556
O7 Pb1 Pb2 36.93(6) . 2_556
O2 Pb1 Pb2 76.70(8) . 2_556
O3 Pb1 Pb2 47.73(8) . 2_556
O1 Pb1 Pb2 47.36(8) . 2_556
O2 Pb1 Pb2 107.24(7) 2_556 2_556
O6 Pb1 Pb2 90.44(8) . 2_556
Pb1 Pb1 Pb2 64.991(14) 2_556 2_556
O7 Pb2 O6 73.86(9) . .
O7 Pb2 O5 118.87(11) . .
O6 Pb2 O5 50.78(11) . .
O7 Pb2 O4 77.48(10) . .
O6 Pb2 O4 70.87(11) . .
O5 Pb2 O4 102.71(11) . .
O7 Pb2 O1 72.37(11) . 2_556
O6 Pb2 O1 79.39(11) . 2_556
O5 Pb2 O1 73.83(11) . 2_556
O4 Pb2 O1 142.35(10) . 2_556
O7 Pb2 O3 70.19(8) . 2_556
O6 Pb2 O3 134.44(11) . 2_556
O5 Pb2 O3 131.43(11) . 2_556
O4 Pb2 O3 125.21(10) . 2_556
O1 Pb2 O3 63.79(10) 2_556 2_556
O7 Pb2 Pb2 38.84(9) . 2_556
O6 Pb2 Pb2 93.95(8) . 2_556
O5 Pb2 Pb2 144.33(8) . 2_556
O4 Pb2 Pb2 52.92(7) . 2_556
O1 Pb2 Pb2 108.55(7) 2_556 2_556
O3 Pb2 Pb2 74.82(7) 2_556 2_556
O7 Pb2 Pb1 35.39(5) . 2_556
O6 Pb2 Pb1 91.80(8) . 2_556
O5 Pb2 Pb1 115.03(9) . 2_556
O4 Pb2 Pb1 112.22(7) . 2_556
O1 Pb2 Pb1 45.17(7) 2_556 2_556
O3 Pb2 Pb1 43.23(7) 2_556 2_556
Pb2 Pb2 Pb1 64.440(14) 2_556 2_556
C1 O1 Pb1 91.2(3) . .
C1 O1 Pb2 112.9(3) . 2_556
Pb1 O1 Pb2 87.47(10) . 2_556
C1 O2 Pb1 95.7(3) . .
C1 O2 Pb1 116.2(3) . 2_556
Pb1 O2 Pb1 86.81(10) . 2_556
C11 O3 Pb1 118.4(3) . .
C11 O3 Pb2 99.9(3) . 2_556
Pb1 O3 Pb2 89.05(10) . 2_556
C11 O4 Pb2 118.6(3) . .
C26 O5 Pb2 92.4(3) . .
C26 O6 Pb2 93.4(3) . .
C26 O6 Pb1 157.5(3) . .
Pb2 O6 Pb1 96.25(10) . .
Pb1 O7 Pb1 105.37(19) . 2_556
Pb1 O7 Pb2 117.18(2) . .
Pb1 O7 Pb2 107.68(3) 2_556 .
Pb1 O7 Pb2 107.68(3) . 2_556
Pb1 O7 Pb2 117.18(2) 2_556 2_556
Pb2 O7 Pb2 102.31(18) . 2_556
O1 C1 O2 121.9(4) . .
O1 C1 C2 120.7(4) . .
O2 C1 C2 117.3(4) . .
C3 C2 C7 119.3(4) . .
C3 C2 C1 119.1(4) . .
C7 C2 C1 121.6(4) . .
C2 C3 C4 120.9(4) . .
C3 C4 C5 119.8(4) . .
C6 C5 C4 119.1(4) . .
C6 C5 C8 121.9(4) . .
C4 C5 C8 118.9(4) . .
C7 C6 C5 120.7(5) . .
C6 C7 C2 120.2(5) . .
C9 C8 C10 119.3(4) . 7_567
C9 C8 C5 119.9(4) . .
C10 C8 C5 120.7(4) 7_567 .
C10 C9 C8 122.6(5) . .
C9 C10 C8 118.1(5) . 7_567
C9 C10 C33 119.8(5) . .
C8 C10 C33 122.0(4) 7_567 .
O4 C11 O3 122.5(4) . .
O4 C11 C12 119.6(4) . .
O3 C11 C12 118.0(4) . .
C17 C12 C13 118.9(4) . .
C17 C12 C11 120.7(4) . .
C13 C12 C11 120.4(4) . .
C14 C13 C12 120.8(5) . .
C13 C14 C15 120.6(5) . .
C16 C15 C14 118.0(4) . .
C16 C15 C18 120.9(4) . .
C14 C15 C18 121.0(4) . .
C15 C16 C17 121.4(5) . .
C12 C17 C16 120.3(5) . .
C19 C18 C23 119.1(4) . .
C19 C18 C15 118.8(4) . .
C23 C18 C15 122.1(4) . .
C20 C19 C18 123.3(5) . .
C19 C20 C21 117.8(4) . .
C19 C20 C24 118.8(4) . .
C21 C20 C24 123.3(4) . .
C20 C21 C22 119.3(4) . .
C20 C21 C30 122.7(4) . 4_446
C22 C21 C30 118.1(4) . 4_446
C23 C22 C21 122.8(5) . .
C22 C23 C18 117.6(4) . .
C22 C23 C25 120.2(4) . .
C18 C23 C25 122.2(4) . .
O5 C26 O6 121.8(4) . .
O5 C26 C27 119.5(4) . .
O6 C26 C27 118.6(4) . .
C32 C27 C28 118.9(4) . .
C32 C27 C26 119.1(4) . .
C28 C27 C26 122.0(4) . .
C29 C28 C27 119.8(4) . .
C28 C29 C30 121.8(4) . .
C29 C30 C31 118.0(4) . .
C29 C30 C21 121.5(4) . 4_456
C31 C30 C21 120.4(4) . 4_456
C32 C31 C30 119.9(4) . .
C31 C32 C27 121.5(5) . .
O8 C34 C35 126.7(18) . .

loop_
_geom_bond_atom_site_label_1
_geom_bond_atom_site_label_2
_geom_bond_distance
_geom_bond_site_symmetry_2
Pb1 O7 2.247(3) .
Pb1 O2 2.520(3) .
Pb1 O3 2.532(4) .
Pb1 O1 2.625(3) .
Pb1 O2 2.680(3) 2_556
Pb1 O6 2.686(3) .
Pb1 Pb1 3.5747(6) 2_556
Pb1 Pb2 3.6972(16) 2_556
Pb2 O7 2.332(3) .
Pb2 O6 2.561(3) .
Pb2 O5 2.607(3) .
Pb2 O4 2.711(3) .
Pb2 O1 2.722(4) 2_556
Pb2 O3 2.736(3) 2_556
Pb2 Pb2 3.6319(6) 2_556
Pb2 Pb1 3.6972(16) 2_556
O1 C1 1.259(6) .
O1 Pb2 2.722(4) 2_556
O2 C1 1.273(6) .
O2 Pb1 2.680(3) 2_556
O3 C11 1.279(6) .
O3 Pb2 2.736(3) 2_556
O4 C11 1.263(6) .
O5 C26 1.245(6) .
O6 C26 1.291(6) .
O7 Pb1 2.247(3) 2_556
O7 Pb2 2.332(3) 2_556
O8 C34 1.307(13) .
C1 C2 1.499(6) .
C2 C3 1.384(7) .
C2 C7 1.399(7) .
C3 C4 1.391(6) .
C4 C5 1.398(7) .
C5 C6 1.396(7) .
C5 C8 1.490(6) .
C6 C7 1.381(7) .
C8 C9 1.395(7) .
C8 C10 1.402(7) 7_567
C9 C10 1.394(7) .
C10 C8 1.402(7) 7_567
C10 C33 1.507(7) .
C11 C12 1.493(6) .
C12 C17 1.382(7) .
C12 C13 1.391(7) .
C13 C14 1.382(7) .
C14 C15 1.399(7) .
C15 C16 1.385(7) .
C15 C18 1.493(6) .
C16 C17 1.387(7) .
C18 C19 1.391(7) .
C18 C23 1.409(7) .
C19 C20 1.389(7) .
C20 C21 1.395(7) .
C20 C24 1.507(7) .
C21 C22 1.402(7) .
C21 C30 1.495(6) 4_446
C22 C23 1.393(6) .
C23 C25 1.507(7) .
C26 C27 1.496(6) .
C27 C32 1.389(7) .
C27 C28 1.391(7) .
C28 C29 1.385(6) .
C29 C30 1.391(7) .
C30 C31 1.406(7) .
C30 C21 1.495(6) 4_456
C31 C32 1.385(6) .
C34 C35 1.514(16) .
